data_2244122
loop_
_publ_author_name
'Liu, Xiaozhou'
'Wang, Lu'
'Feng, Ying'
'Cui, Deliang'
'Liu, Zhi'

_publ_section_title
;
 Crystal structure of
 8-hexyloxy-2-[(<i>Z</i>)-2-(naphthalen-2-yl)ethenyl]quinoline
;
_journal_coeditor_code ZV2017
_journal_issue 8
_journal_name_full 'Acta Crystallographica Section E'
_journal_page_first
;
;
_journal_paper_doi 10.1107/S2056989022006740
_journal_volume 78
_journal_year 2022
_chemical_formula_iupac 'C27 H27 N O'
_chemical_formula_moiety 'C27 H27 N O'
_chemical_formula_sum 'C27 H27 N O'
_chemical_formula_weight 381.49
_chemical_name_systematic
;
8-Hexyloxy-2-[(<i>Z</i>)-2-(naphthalen-2-yl)ethenyl]quinoline
;
_space_group_crystal_system monoclinic
_space_group_IT_number 14
_space_group_name_Hall '-P 2yn'
_space_group_name_H-M_alt 'P 1 21/n 1'
_atom_sites_solution_hydrogens geom
_atom_sites_solution_primary dual
_atom_sites_solution_secondary difmap
_audit_creation_method SHELXL-2018
_cell_angle_alpha 90.00
_cell_angle_beta 96.116(3)
_cell_angle_gamma 90.00
_cell_formula_units_Z 4
_cell_length_a 14.416(3)
_cell_length_b 5.8569(10)
_cell_length_c 25.354(5)
_cell_measurement_reflns_used 2641
_cell_measurement_temperature 293(2)
_cell_measurement_theta_max 19.71
_cell_measurement_theta_min 2.68
_cell_volume 2128.5(7)
_computing_cell_refinement
;
SAINT (Bruker, 2017)
;
_computing_data_collection
;
APEX3 (Bruker, 2017)
;
_computing_data_reduction
;
SAINT (Bruker, 2017)
;
_computing_molecular_graphics
;
ORTEP-3 for Windows (Farrugia, 2012)
;
_computing_publication_material
;
PLATON (Spek, 2020)
;
_computing_structure_refinement
;
<i>SHELXL2018/3</i> (Sheldrick, 2015b)
;
_computing_structure_solution
;
<i>SHELXT2014/4</i> (Sheldrick, 2015a)
;
_diffrn_ambient_temperature 293(2)
_diffrn_measured_fraction_theta_full 0.994
_diffrn_measured_fraction_theta_max 0.994
_diffrn_measurement_device_type 'Bruker APEXIII CCD'
_diffrn_measurement_method '\f and \w scans'
_diffrn_radiation_monochromator graphite
_diffrn_radiation_source 'fine-focus sealed tube'
_diffrn_radiation_type MoK\a
_diffrn_radiation_wavelength 0.71073
_diffrn_reflns_av_R_equivalents 0.0408
_diffrn_reflns_av_sigmaI/netI 0.0451
_diffrn_reflns_limit_h_max 18
_diffrn_reflns_limit_h_min -18
_diffrn_reflns_limit_k_max 7
_diffrn_reflns_limit_k_min -7
_diffrn_reflns_limit_l_max 32
_diffrn_reflns_limit_l_min -32
_diffrn_reflns_number 23828
_diffrn_reflns_theta_full 27.443
_diffrn_reflns_theta_max 27.443
_diffrn_reflns_theta_min 1.558
_diffrn_standards_number 0
_exptl_absorpt_coefficient_mu 0.071
_exptl_absorpt_correction_T_max 0.7456
_exptl_absorpt_correction_T_min 0.6670
_exptl_absorpt_correction_type multi-scan
_exptl_absorpt_process_details
;
(SADABS; Bruker, 2017)
;
_exptl_crystal_colour 'light yellow'
_exptl_crystal_density_diffrn 1.190
_exptl_crystal_density_method 'not measured'
_exptl_crystal_description block
_exptl_crystal_F_000 816
_exptl_crystal_size_max 0.200
_exptl_crystal_size_mid 0.193
_exptl_crystal_size_min 0.128
_refine_diff_density_max 0.117
_refine_diff_density_min -0.111
_refine_ls_extinction_coef 0.0047(10)
_refine_ls_extinction_expression Fc^*^=kFc[1+0.001xFc^2^\l^3^/sin(2\q)]^-1/4^
_refine_ls_extinction_method
;
SHELXL-2018/3 (Sheldrick, 2015b)
;
_refine_ls_goodness_of_fit_ref 1.000
_refine_ls_hydrogen_treatment mixed
_refine_ls_matrix_type full
_refine_ls_number_parameters 268
_refine_ls_number_reflns 4844
_refine_ls_number_restraints 0
_refine_ls_restrained_S_all 1.000
_refine_ls_R_factor_all 0.1086
_refine_ls_R_factor_gt 0.0445
_refine_ls_shift/su_max 0.001
_refine_ls_shift/su_mean 0.000
_refine_ls_structure_factor_coef Fsqd
_refine_ls_weighting_details 'w=1/[\s^2^(Fo^2^)+(0.0588P)^2^+0.0643P] where P=(Fo^2^+2Fc^2^)/3'
_refine_ls_weighting_scheme calc
_refine_ls_wR_factor_gt 0.1142
_refine_ls_wR_factor_ref 0.1404
_reflns_number_gt 2314
_reflns_number_total 4844
_reflns_threshold_expression 'I > 2\s(I)'
_cod_data_source_file zv2017sup1.cif
_cod_data_source_block I
_cod_original_cell_volume 2128.6(7)
_cod_original_sg_symbol_H-M 'P 21/n'
_cod_database_code 2244122
_shelx_space_group_comment
;
The symmetry employed for this shelxl refinement is uniquely defined
by the following loop, which should always be used as a source of
symmetry information in preference to the above space-group names.
They are only intended as comments.
;

loop_
_symmetry_equiv_pos_as_xyz
'x, y, z'
'-x+1/2, y+1/2, -z+1/2'
'-x, -y, -z'
'x-1/2, -y-1/2, z-1/2'

loop_
_atom_site_type_symbol
_atom_site_label
_atom_site_fract_x
_atom_site_fract_y
_atom_site_fract_z
_atom_site_U_iso_or_equiv
_atom_site_adp_type
_atom_site_calc_flag
_atom_site_occupancy
_atom_site_disorder_assembly
_atom_site_disorder_group
O O1 0.66156(7) 0.62694(18) 0.57990(4) 0.0757(3) Uani d 1 . .
N N1 0.75177(10) 0.9822(2) 0.62699(6) 0.0781(4) Uani d 1 . .
C C1 0.22807(16) -0.0537(4) 0.58497(10) 0.1328(8) Uani d 1 . .
H H1A 0.237845 -0.066613 0.622896 0.199 Uiso calc 1 . .
H H1B 0.196935 -0.188067 0.570409 0.199 Uiso calc 1 . .
H H1C 0.190330 0.078059 0.575470 0.199 Uiso calc 1 . .
C C2 0.31962(13) -0.0297(3) 0.56346(8) 0.0949(6) Uani d 1 . .
H H2A 0.308734 -0.016894 0.525157 0.114 Uiso calc 1 . .
H H2B 0.355594 -0.167615 0.571548 0.114 Uiso calc 1 . .
C C3 0.37715(11) 0.1737(3) 0.58472(7) 0.0776(5) Uani d 1 . .
H H3A 0.341148 0.311844 0.576951 0.093 Uiso calc 1 . .
H H3B 0.388916 0.160265 0.622982 0.093 Uiso calc 1 . .
C C4 0.46867(11) 0.1963(2) 0.56210(6) 0.0700(4) Uani d 1 . .
H H4A 0.457115 0.204372 0.523752 0.084 Uiso calc 1 . .
H H4B 0.505672 0.060613 0.570984 0.084 Uiso calc 1 . .
C C5 0.52431(10) 0.4048(3) 0.58210(6) 0.0672(4) Uani d 1 . .
H H5A 0.487190 0.540674 0.573657 0.081 Uiso calc 1 . .
H H5B 0.536989 0.395793 0.620387 0.081 Uiso calc 1 . .
C C6 0.61429(10) 0.4259(3) 0.55851(6) 0.0700(4) Uani d 1 . .
H H6A 0.652577 0.292010 0.567038 0.084 Uiso calc 1 . .
H H6B 0.602656 0.437927 0.520220 0.084 Uiso calc 1 . .
C C7 0.74858(12) 0.6676(3) 0.56615(7) 0.0764(5) Uani d 1 . .
C C8 0.79621(12) 0.8568(3) 0.59206(7) 0.0771(5) Uani d 1 . .
C C9 0.79590(14) 1.1602(3) 0.65059(8) 0.0875(6) Uani d 1 . .
C C16 0.75188(17) 1.3102(3) 0.68707(9) 0.0982(7) Uani d 1 . .
H H16 0.785723 1.444059 0.693853 0.118 Uiso calc 1 . .
C C17 0.67630(17) 1.3052(3) 0.71303(8) 0.0955(6) Uani d 1 . .
H H17 0.671267 1.437542 0.732806 0.115 Uiso calc 1 . .
C C18 0.59923(13) 1.1490(3) 0.71893(7) 0.0795(5) Uani d 1 . .
C C19 0.53998(16) 1.2047(3) 0.75602(8) 0.0898(6) Uani d 1 . .
H H19 0.549977 1.340765 0.774655 0.108 Uiso calc 1 . .
C C20 0.46487(15) 1.0652(3) 0.76708(7) 0.0852(5) Uani d 1 . .
C C25 0.44875(13) 0.8617(3) 0.73757(7) 0.0781(5) Uani d 1 . .
C C24 0.37471(15) 0.7199(3) 0.74859(8) 0.0943(6) Uani d 1 . .
H H24 0.362938 0.586709 0.729063 0.113 Uiso calc 1 . .
C C23 0.32015(16) 0.7732(4) 0.78701(9) 0.1080(7) Uani d 1 . .
H H23 0.271208 0.677419 0.793551 0.130 Uiso calc 1 . .
C C10 0.88783(17) 1.2183(4) 0.64027(10) 0.1111(8) Uani d 1 . .
H H10 0.917581 1.343370 0.657155 0.133 Uiso calc 1 . .
C C11 0.93200(16) 1.0934(5) 0.60626(12) 0.1162(8) Uani d 1 . .
H H11 0.992619 1.131267 0.600205 0.139 Uiso calc 1 . .
C C12 0.88748(14) 0.9054(4) 0.57959(9) 0.0966(6) Uani d 1 . .
C C13 0.92800(16) 0.7724(5) 0.54240(12) 0.1219(8) Uani d 1 . .
H H13 0.987830 0.805954 0.534141 0.146 Uiso calc 1 . .
C C14 0.88038(17) 0.5945(5) 0.51830(10) 0.1216(8) Uani d 1 . .
H H14 0.907909 0.506682 0.493677 0.146 Uiso calc 1 . .
C C15 0.79016(13) 0.5420(3) 0.53017(8) 0.0948(6) Uani d 1 . .
H H15 0.758316 0.419785 0.513260 0.114 Uiso calc 1 . .
C C21 0.40711(18) 1.1152(4) 0.80704(9) 0.1059(7) Uani d 1 . .
H H21 0.417029 1.248223 0.826883 0.127 Uiso calc 1 . .
C C22 0.33727(18) 0.9717(5) 0.81684(9) 0.1175(7) Uani d 1 . .
H H22 0.300382 1.005901 0.843723 0.141 Uiso calc 1 . .
C C26 0.50926(13) 0.8091(3) 0.69930(7) 0.0820(5) Uani d 1 . .
H H26 0.498761 0.675917 0.679590 0.098 Uiso calc 1 . .
C C27 0.58201(15) 0.9433(3) 0.68985(8) 0.0783(5) Uani d 1 . .
H H27 0.6259(11) 0.906(3) 0.6655(6) 0.078(5) Uiso d 1 . .

loop_
_atom_site_aniso_label
_atom_site_aniso_U_11
_atom_site_aniso_U_22
_atom_site_aniso_U_33
_atom_site_aniso_U_12
_atom_site_aniso_U_13
_atom_site_aniso_U_23
O1 0.0716(7) 0.0719(7) 0.0811(7) -0.0082(6) -0.0033(6) -0.0069(6)
N1 0.0824(10) 0.0672(9) 0.0775(9) -0.0120(8) -0.0253(8) 0.0134(8)
C1 0.1192(17) 0.1313(19) 0.153(2) -0.0422(15) 0.0367(15) -0.0115(16)
C2 0.0978(14) 0.0809(12) 0.1056(15) -0.0184(11) 0.0093(11) -0.0081(11)
C3 0.0849(12) 0.0691(11) 0.0775(11) -0.0055(9) 0.0029(9) -0.0039(9)
C4 0.0801(11) 0.0598(10) 0.0680(10) -0.0002(8) -0.0028(8) -0.0060(8)
C5 0.0724(10) 0.0637(10) 0.0628(9) 0.0000(8) -0.0062(8) -0.0066(8)
C6 0.0739(11) 0.0623(10) 0.0699(10) 0.0014(8) -0.0101(8) -0.0044(8)
C7 0.0658(11) 0.0789(12) 0.0820(12) 0.0020(10) -0.0041(9) 0.0127(10)
C8 0.0677(11) 0.0755(12) 0.0823(12) -0.0057(10) -0.0185(9) 0.0214(10)
C9 0.0927(14) 0.0760(13) 0.0842(13) -0.0220(11) -0.0344(10) 0.0202(11)
C16 0.1201(17) 0.0702(13) 0.0933(15) -0.0284(13) -0.0399(13) 0.0032(12)
C17 0.1251(17) 0.0646(12) 0.0876(14) -0.0103(12) -0.0314(13) -0.0030(10)
C18 0.1019(13) 0.0532(10) 0.0750(12) 0.0031(10) -0.0297(10) 0.0013(9)
C19 0.1233(16) 0.0561(11) 0.0825(13) 0.0169(12) -0.0246(12) -0.0110(10)
C20 0.1076(15) 0.0621(11) 0.0804(12) 0.0226(11) -0.0151(11) -0.0041(10)
C25 0.0958(13) 0.0607(11) 0.0734(11) 0.0165(10) -0.0107(10) -0.0039(9)
C24 0.1070(15) 0.0751(13) 0.0999(15) 0.0079(12) 0.0072(12) -0.0066(11)
C23 0.1192(17) 0.0947(15) 0.1114(17) 0.0172(13) 0.0181(14) -0.0045(13)
C10 0.1001(17) 0.1007(17) 0.1222(19) -0.0364(14) -0.0362(14) 0.0227(14)
C11 0.0784(14) 0.119(2) 0.144(2) -0.0257(14) -0.0191(14) 0.0392(17)
C12 0.0756(13) 0.0937(15) 0.1155(16) -0.0120(12) -0.0124(12) 0.0281(13)
C13 0.0795(15) 0.130(2) 0.158(2) -0.0036(15) 0.0198(15) 0.0251(18)
C14 0.0943(16) 0.125(2) 0.149(2) 0.0034(15) 0.0317(15) 0.0036(17)
C15 0.0820(14) 0.0948(14) 0.1071(15) 0.0011(11) 0.0069(11) 0.0023(12)
C21 0.1363(19) 0.0830(14) 0.0953(15) 0.0325(14) -0.0017(14) -0.0196(12)
C22 0.136(2) 0.1138(19) 0.1052(17) 0.0295(16) 0.0217(14) -0.0059(15)
C26 0.1007(13) 0.0613(11) 0.0811(12) -0.0008(10) -0.0045(10) -0.0134(9)
C27 0.0940(14) 0.0608(11) 0.0761(12) -0.0013(10) -0.0101(10) -0.0066(9)

loop_
_atom_type_symbol
_atom_type_description
_atom_type_scat_dispersion_real
_atom_type_scat_dispersion_imag
_atom_type_scat_source
C C 0.0033 0.0016 'International Tables Vol C Tables 4.2.6.8 and 6.1.1.4'
H H 0.0000 0.0000 'International Tables Vol C Tables 4.2.6.8 and 6.1.1.4'
N N 0.0061 0.0033 'International Tables Vol C Tables 4.2.6.8 and 6.1.1.4'
O O 0.0106 0.0060 'International Tables Vol C Tables 4.2.6.8 and 6.1.1.4'

loop_
_geom_angle_atom_site_label_1
_geom_angle_atom_site_label_2
_geom_angle_atom_site_label_3
_geom_angle_site_symmetry_1
_geom_angle_site_symmetry_3
_geom_angle
_geom_angle_publ_flag
C7 O1 C6 . . 117.42(13) ?
C9 N1 C8 . . 118.67(17) ?
H1A C1 H1B . . 109.5 ?
H1A C1 H1C . . 109.5 ?
H1B C1 H1C . . 109.5 ?
C2 C1 H1A . . 109.5 ?
C2 C1 H1B . . 109.5 ?
C2 C1 H1C . . 109.5 ?
C1 C2 H2A . . 108.6 ?
C1 C2 H2B . . 108.6 ?
C1 C2 C3 . . 114.63(16) ?
H2A C2 H2B . . 107.6 ?
C3 C2 H2A . . 108.6 ?
C3 C2 H2B . . 108.6 ?
C2 C3 H3A . . 108.8 ?
C2 C3 H3B . . 108.8 ?
H3A C3 H3B . . 107.7 ?
C4 C3 C2 . . 113.78(14) ?
C4 C3 H3A . . 108.8 ?
C4 C3 H3B . . 108.8 ?
C3 C4 H4A . . 108.9 ?
C3 C4 H4B . . 108.9 ?
C3 C4 C5 . . 113.47(13) ?
H4A C4 H4B . . 107.7 ?
C5 C4 H4A . . 108.9 ?
C5 C4 H4B . . 108.9 ?
C4 C5 H5A . . 109.1 ?
C4 C5 H5B . . 109.1 ?
H5A C5 H5B . . 107.8 ?
C6 C5 C4 . . 112.59(13) ?
C6 C5 H5A . . 109.1 ?
C6 C5 H5B . . 109.1 ?
O1 C6 C5 . . 108.33(12) ?
O1 C6 H6A . . 110.0 ?
O1 C6 H6B . . 110.0 ?
C5 C6 H6A . . 110.0 ?
C5 C6 H6B . . 110.0 ?
H6A C6 H6B . . 108.4 ?
O1 C7 C8 . . 115.49(17) ?
O1 C7 C15 . . 124.23(17) ?
C15 C7 C8 . . 120.28(18) ?
N1 C8 C7 . . 118.79(16) ?
N1 C8 C12 . . 123.38(19) ?
C12 C8 C7 . . 117.8(2) ?
N1 C9 C16 . . 122.30(18) ?
N1 C9 C10 . . 121.1(2) ?
C10 C9 C16 . . 116.6(2) ?
C9 C16 H16 . . 111.6 ?
C17 C16 C9 . . 136.87(19) ?
C17 C16 H16 . . 111.6 ?
C16 C17 H17 . . 111.3 ?
C16 C17 C18 . . 137.4(2) ?
C18 C17 H17 . . 111.3 ?
C19 C18 C17 . . 117.15(18) ?
C19 C18 C27 . . 117.99(19) ?
C27 C18 C17 . . 124.9(2) ?
C18 C19 H19 . . 118.5 ?
C18 C19 C20 . . 123.04(17) ?
C20 C19 H19 . . 118.5 ?
C19 C20 C25 . . 118.06(19) ?
C19 C20 C21 . . 123.2(2) ?
C21 C20 C25 . . 118.7(2) ?
C24 C25 C20 . . 118.62(19) ?
C24 C25 C26 . . 123.26(17) ?
C26 C25 C20 . . 118.10(19) ?
C25 C24 H24 . . 119.3 ?
C23 C24 C25 . . 121.3(2) ?
C23 C24 H24 . . 119.3 ?
C24 C23 H23 . . 120.0 ?
C24 C23 C22 . . 120.0(2) ?
C22 C23 H23 . . 120.0 ?
C9 C10 H10 . . 119.9 ?
C11 C10 C9 . . 120.3(2) ?
C11 C10 H10 . . 119.9 ?
C10 C11 H11 . . 119.6 ?
C10 C11 C12 . . 120.7(2) ?
C12 C11 H11 . . 119.6 ?
C11 C12 C8 . . 115.9(2) ?
C13 C12 C8 . . 120.3(2) ?
C13 C12 C11 . . 123.8(2) ?
C12 C13 H13 . . 119.9 ?
C14 C13 C12 . . 120.2(2) ?
C14 C13 H13 . . 119.9 ?
C13 C14 H14 . . 119.7 ?
C13 C14 C15 . . 120.6(2) ?
C15 C14 H14 . . 119.7 ?
C7 C15 C14 . . 120.8(2) ?
C7 C15 H15 . . 119.6 ?
C14 C15 H15 . . 119.6 ?
C20 C21 H21 . . 119.7 ?
C22 C21 C20 . . 120.7(2) ?
C22 C21 H21 . . 119.7 ?
C23 C22 H22 . . 119.7 ?
C21 C22 C23 . . 120.7(2) ?
C21 C22 H22 . . 119.7 ?
C25 C26 H26 . . 118.5 ?
C27 C26 C25 . . 123.01(17) ?
C27 C26 H26 . . 118.5 ?
C18 C27 H27 . . 115.8(10) ?
C26 C27 C18 . . 119.8(2) ?
C26 C27 H27 . . 124.3(10) ?

loop_
_geom_bond_atom_site_label_1
_geom_bond_atom_site_label_2
_geom_bond_site_symmetry_2
_geom_bond_distance
_geom_bond_publ_flag
O1 C6 . 1.4374(17) ?
O1 C7 . 1.3582(19) ?
N1 C8 . 1.362(2) ?
N1 C9 . 1.330(2) ?
C1 H1A . 0.9600 ?
C1 H1B . 0.9600 ?
C1 H1C . 0.9600 ?
C1 C2 . 1.487(3) ?
C2 H2A . 0.9700 ?
C2 H2B . 0.9700 ?
C2 C3 . 1.517(2) ?
C3 H3A . 0.9700 ?
C3 H3B . 0.9700 ?
C3 C4 . 1.500(2) ?
C4 H4A . 0.9700 ?
C4 H4B . 0.9700 ?
C4 C5 . 1.518(2) ?
C5 H5A . 0.9700 ?
C5 H5B . 0.9700 ?
C5 C6 . 1.490(2) ?
C6 H6A . 0.9700 ?
C6 H6B . 0.9700 ?
C7 C8 . 1.427(2) ?
C7 C15 . 1.360(2) ?
C8 C12 . 1.415(3) ?
C9 C16 . 1.468(3) ?
C9 C10 . 1.419(3) ?
C16 H16 . 0.9300 ?
C16 C17 . 1.332(3) ?
C17 H17 . 0.9300 ?
C17 C18 . 1.459(3) ?
C18 C19 . 1.375(2) ?
C18 C27 . 1.420(2) ?
C19 H19 . 0.9300 ?
C19 C20 . 1.408(3) ?
C20 C25 . 1.413(2) ?
C20 C21 . 1.409(3) ?
C25 C24 . 1.404(2) ?
C25 C26 . 1.406(2) ?
C24 H24 . 0.9300 ?
C24 C23 . 1.352(3) ?
C23 H23 . 0.9300 ?
C23 C22 . 1.395(3) ?
C10 H10 . 0.9300 ?
C10 C11 . 1.342(3) ?
C11 H11 . 0.9300 ?
C11 C12 . 1.411(3) ?
C12 C13 . 1.398(3) ?
C13 H13 . 0.9300 ?
C13 C14 . 1.357(3) ?
C14 H14 . 0.9300 ?
C14 C15 . 1.400(3) ?
C15 H15 . 0.9300 ?
C21 H21 . 0.9300 ?
C21 C22 . 1.355(3) ?
C22 H22 . 0.9300 ?
C26 H26 . 0.9300 ?
C26 C27 . 1.352(2) ?
C27 H27 . 0.955(16) ?

loop_
_geom_hbond_atom_site_label_D
_geom_hbond_atom_site_label_H
_geom_hbond_atom_site_label_A
_geom_hbond_site_symmetry_A
_geom_hbond_distance_DH
_geom_hbond_distance_HA
_geom_hbond_distance_DA
_geom_hbond_angle_DHA
_geom_hbond_publ_flag
C6 H6A N1 1_545 0.97 2.68 3.600(2) 158.5 y
C27 H27 O1 . 0.955(16) 2.809(17) 3.633(2) 145.0(12) y
C27 H27 N1 . 0.955(16) 2.195(16) 3.068(3) 151.4(13) y

loop_
_geom_torsion_atom_site_label_1
_geom_torsion_atom_site_label_2
_geom_torsion_atom_site_label_3
_geom_torsion_atom_site_label_4
_geom_torsion_site_symmetry_1
_geom_torsion_site_symmetry_2
_geom_torsion_site_symmetry_3
_geom_torsion_site_symmetry_4
_geom_torsion
_geom_torsion_publ_flag
O1 C7 C8 N1 . . . . -1.1(2) ?
O1 C7 C8 C12 . . . . 179.39(14) ?
O1 C7 C15 C14 . . . . -179.77(16) ?
N1 C8 C12 C11 . . . . 0.8(2) ?
N1 C8 C12 C13 . . . . -178.52(17) ?
N1 C9 C16 C17 . . . . 13.5(3) ?
N1 C9 C10 C11 . . . . 0.0(3) ?
C1 C2 C3 C4 . . . . -179.36(17) ?
C2 C3 C4 C5 . . . . 177.97(13) ?
C3 C4 C5 C6 . . . . -179.12(13) ?
C4 C5 C6 O1 . . . . -179.87(11) ?
C6 O1 C7 C8 . . . . -174.45(12) ?
C6 O1 C7 C15 . . . . 5.9(2) ?
C7 O1 C6 C5 . . . . 175.35(12) ?
C7 C8 C12 C11 . . . . -179.80(15) ?
C7 C8 C12 C13 . . . . 0.9(3) ?
C8 N1 C9 C16 . . . . 177.45(15) ?
C8 N1 C9 C10 . . . . -0.7(2) ?
C8 C7 C15 C14 . . . . 0.6(3) ?
C8 C12 C13 C14 . . . . -0.5(3) ?
C9 N1 C8 C7 . . . . -179.17(13) ?
C9 N1 C8 C12 . . . . 0.3(2) ?
C9 C16 C17 C18 . . . . 0.6(4) ?
C9 C10 C11 C12 . . . . 1.1(3) ?
C16 C9 C10 C11 . . . . -178.2(2) ?
C16 C17 C18 C19 . . . . 172.5(2) ?
C16 C17 C18 C27 . . . . -6.5(3) ?
C17 C18 C19 C20 . . . . -177.69(15) ?
C17 C18 C27 C26 . . . . 178.78(16) ?
C18 C19 C20 C25 . . . . -1.6(2) ?
C18 C19 C20 C21 . . . . 176.41(16) ?
C19 C18 C27 C26 . . . . -0.2(2) ?
C19 C20 C25 C24 . . . . 179.35(15) ?
C19 C20 C25 C26 . . . . 0.7(2) ?
C19 C20 C21 C22 . . . . -178.30(18) ?
C20 C25 C24 C23 . . . . -0.9(3) ?
C20 C25 C26 C27 . . . . 0.4(2) ?
C20 C21 C22 C23 . . . . -1.0(3) ?
C25 C20 C21 C22 . . . . -0.3(3) ?
C25 C24 C23 C22 . . . . -0.4(3) ?
C25 C26 C27 C18 . . . . -0.7(3) ?
C24 C25 C26 C27 . . . . -178.17(16) ?
C24 C23 C22 C21 . . . . 1.4(3) ?
C10 C9 C16 C17 . . . . -168.3(2) ?
C10 C11 C12 C8 . . . . -1.4(3) ?
C10 C11 C12 C13 . . . . 177.8(2) ?
C11 C12 C13 C14 . . . . -179.8(2) ?
C12 C13 C14 C15 . . . . 0.2(4) ?
C13 C14 C15 C7 . . . . -0.2(3) ?
C15 C7 C8 N1 . . . . 178.53(15) ?
C15 C7 C8 C12 . . . . -0.9(2) ?
C21 C20 C25 C24 . . . . 1.2(2) ?
C21 C20 C25 C26 . . . . -177.45(15) ?
C26 C25 C24 C23 . . . . 177.68(17) ?
C27 C18 C19 C20 . . . . 1.4(2) ?

_cod_database_fobs_code 2244122
